data_4313991
loop_
_publ_author_name
'John Cody'
'Jeanette Dennisson'
'Joshua Gilmore'
'Donald G. VanDerveer'
'Maged M. Henary'
'Alan Gabrielli'
'C. David Sherrill'
'Yiyun Zhang'
'Chia-Pin Pan'
'Clemens Burda'
'Christoph J. Fahrni'

_publ_contact_author 'Christoph J. Fahrni'
_publ_section_title
;
 X-ray Structures, Photophysical Characterization, and Computational
 Analysis of Geometrically Constrained Copper(I)-Phenanthroline Complexes
;
_journal_name_full 'Inorganic Chemistry'
_journal_page_first 4918
_journal_page_last 4929
_journal_paper_doi 10.1021/ic034529j
_journal_volume 42
_journal_year 2003
_chemical_formula_sum 'C33.5 H27 Cl3 Cu F6 N6 P'
_chemical_formula_weight 828.47
_chemical_melting_point 352.1(10)
_chemical_name_systematic
; 
2,9-Bis-(2-pyrazol-1-ylmethyl-phenyl)-1,10-phenanthroline-
copper(I) hexafluorophosphate
;
_space_group_IT_number 2
_symmetry_cell_setting triclinic
_symmetry_space_group_name_Hall '-P 1'
_symmetry_space_group_name_H-M 'P -1'
_atom_sites_solution_hydrogens geom
_atom_sites_solution_primary direct
_atom_sites_solution_secondary difmap
_audit_creation_method SHELXL-97
_cell_angle_alpha 109.599(2)
_cell_angle_beta 111.207(2)
_cell_angle_gamma 93.590(2)
_cell_formula_units_Z 2
_cell_length_a 10.6375(13)
_cell_length_b 12.7868(16)
_cell_length_c 14.6402(18)
_cell_measurement_temperature 198(2)
_cell_volume 1710.1(4)
_computing_cell_refinement 'Bruker SMART'
_computing_data_collection 'Bruker SMART'
_computing_data_reduction 'Bruker SHELXTL'
_computing_molecular_graphics 'Bruker SHELXTL'
_computing_publication_material 'Bruker SHELXTL'
_computing_structure_refinement 'SHELXL-97 (Sheldrick, 1997)'
_computing_structure_solution 'SHELXS-97 (Sheldrick, 1990)'
_diffrn_ambient_temperature 198(2)
_diffrn_measured_fraction_theta_full 0.994
_diffrn_measured_fraction_theta_max 0.994
_diffrn_measurement_device_type 'CCD area detector'
_diffrn_measurement_method 'phi and omega scans'
_diffrn_radiation_monochromator graphite
_diffrn_radiation_source 'fine-focus sealed tube'
_diffrn_radiation_type MoK\a
_diffrn_radiation_wavelength 0.71073
_diffrn_reflns_av_R_equivalents 0.0611
_diffrn_reflns_av_sigmaI/netI 0.0726
_diffrn_reflns_limit_h_max 12
_diffrn_reflns_limit_h_min -12
_diffrn_reflns_limit_k_max 14
_diffrn_reflns_limit_k_min -15
_diffrn_reflns_limit_l_max 17
_diffrn_reflns_limit_l_min -17
_diffrn_reflns_number 12921
_diffrn_reflns_theta_full 25.00
_diffrn_reflns_theta_max 25.00
_diffrn_reflns_theta_min 1.62
_exptl_absorpt_coefficient_mu 0.989
_exptl_absorpt_correction_T_max 0.9358
_exptl_absorpt_correction_T_min 0.7988
_exptl_absorpt_correction_type none
_exptl_crystal_density_diffrn 1.609
_exptl_crystal_density_method 'not measured'
_exptl_crystal_F_000 838
_exptl_crystal_size_max 0.24
_exptl_crystal_size_mid 0.17
_exptl_crystal_size_min 0.07
_refine_diff_density_max 0.957
_refine_diff_density_min -0.862
_refine_diff_density_rms 0.097
_refine_ls_extinction_method none
_refine_ls_goodness_of_fit_ref 1.044
_refine_ls_hydrogen_treatment mixed
_refine_ls_matrix_type full
_refine_ls_number_parameters 483
_refine_ls_number_reflns 5989
_refine_ls_number_restraints 0
_refine_ls_restrained_S_all 1.044
_refine_ls_R_factor_all 0.0838
_refine_ls_R_factor_gt 0.0550
_refine_ls_shift/su_max 0.000
_refine_ls_shift/su_mean 0.000
_refine_ls_structure_factor_coef Fsqd
_refine_ls_weighting_details 'calc w=1/[\s^2^(Fo^2^)+(0.0783P)^2^+2.0142P] where P=(Fo^2^+2Fc^2^)/3'
_refine_ls_weighting_scheme calc
_refine_ls_wR_factor_gt 0.1411
_refine_ls_wR_factor_ref 0.1586
_reflns_number_gt 4322
_reflns_number_total 5989
_reflns_threshold_expression >2sigma(I)
_cod_data_source_file ic034529jsi20030516_091313_3.cif
_cod_data_source_block 8a
_cod_depositor_comments
;
The following automatic conversions were performed:
'_symmetry_cell_setting' value 'Triclinic' changed to 'triclinic'
according to '/home/adriana/struct/CIF-dictionaries/cif_core.dic'
dictionary named 'cif_core.dic' version 2.4.1 from 2010-06-29.

Automatic conversion script
Id: cif_fix_enum 1555 2011-01-17 13:19:09Z saulius 

The following automatic conversions were performed:

'_chemical_melting_point' value '78-80 deg.C' was changed to
'352.1(10)' - it was converted from degrees Celsius(C) to Kelvins(K),
the average value was taken and precision was estimated.

Automatic conversion script
Id: cif_fix_values 1569 2011-02-09 13:29:24Z adriana 
;
_cod_original_formula_sum 'C33.50 H27 Cl3 Cu F6 N6 P'
_cod_database_code 4313991

loop_
_symmetry_equiv_pos_as_xyz
'x, y, z'
'-x, -y, -z'

loop_
_atom_site_label
_atom_site_type_symbol
_atom_site_fract_x
_atom_site_fract_y
_atom_site_fract_z
_atom_site_U_iso_or_equiv
_atom_site_adp_type
_atom_site_occupancy
_atom_site_symmetry_multiplicity
_atom_site_calc_flag
_atom_site_refinement_flags
_atom_site_disorder_assembly
_atom_site_disorder_group
Cu1 Cu 0.17664(5) 0.27196(5) 0.23035(4) 0.02240(18) Uani 1 1 d . . .
N1 N 0.0820(4) 0.1120(3) 0.1991(3) 0.0241(8) Uani 1 1 d . . .
N2 N -0.0184(4) 0.2726(3) 0.1311(3) 0.0234(8) Uani 1 1 d . . .
N3 N 0.2521(4) 0.3813(3) 0.3800(3) 0.0255(9) Uani 1 1 d . . .
N4 N 0.2827(4) 0.3521(3) 0.4658(3) 0.0244(9) Uani 1 1 d . . .
N5 N 0.3208(4) 0.2886(3) 0.1771(3) 0.0248(9) Uani 1 1 d . . .
N6 N 0.3172(4) 0.3483(3) 0.1144(3) 0.0250(9) Uani 1 1 d . . .
C1 C 0.1344(5) 0.0349(4) 0.2361(4) 0.0272(10) Uani 1 1 d . . .
C2 C 0.0523(6) -0.0712(4) 0.2054(4) 0.0363(12) Uani 1 1 d . . .
H2 H 0.0922 -0.1257 0.2325 0.034(14) Uiso 1 1 calc R . .
C3 C -0.0831(6) -0.0981(4) 0.1380(4) 0.0385(13) Uani 1 1 d . . .
H3 H -0.1387 -0.1708 0.1178 0.053(17) Uiso 1 1 calc R . .
C4 C -0.1411(5) -0.0184(4) 0.0979(4) 0.0317(11) Uani 1 1 d . . .
C5 C -0.2826(5) -0.0371(5) 0.0278(4) 0.0398(13) Uani 1 1 d . . .
H5 H -0.3430 -0.1082 0.0055 0.065(19) Uiso 1 1 calc R . .
C6 C -0.3330(5) 0.0424(5) -0.0076(4) 0.0384(13) Uani 1 1 d . . .
H6 H -0.4281 0.0265 -0.0556 0.052(17) Uiso 1 1 calc R . .
C7 C -0.2469(5) 0.1503(4) 0.0253(4) 0.0305(11) Uani 1 1 d . . .
C8 C -0.2946(5) 0.2398(5) -0.0030(4) 0.0355(12) Uani 1 1 d . . .
H8 H -0.3890 0.2291 -0.0501 0.029(13) Uiso 1 1 calc R . .
C9 C -0.2060(5) 0.3425(5) 0.0368(4) 0.0339(12) Uani 1 1 d . . .
H9 H -0.2388 0.4041 0.0185 0.046(16) Uiso 1 1 calc R . .
C10 C -0.0661(4) 0.3574(4) 0.1048(3) 0.0254(10) Uani 1 1 d . . .
C11 C -0.1062(4) 0.1719(4) 0.0940(3) 0.0245(10) Uani 1 1 d . . .
C12 C -0.0537(5) 0.0856(4) 0.1301(3) 0.0248(10) Uani 1 1 d . . .
C13 C 0.2819(5) 0.0663(4) 0.3111(4) 0.0293(11) Uani 1 1 d . . .
C14 C 0.3715(6) -0.0027(5) 0.2841(4) 0.0396(13) Uani 1 1 d . . .
H14 H 0.3350 -0.0700 0.2203 0.043(16) Uiso 1 1 calc R . .
C15 C 0.5112(6) 0.0250(5) 0.3479(5) 0.0485(15) Uani 1 1 d . . .
H15 H 0.5714 -0.0216 0.3274 0.045(15) Uiso 1 1 calc R . .
C16 C 0.5631(6) 0.1198(5) 0.4410(5) 0.0499(15) Uani 1 1 d . . .
H16 H 0.6599 0.1397 0.4857 0.054(17) Uiso 1 1 calc R . .
C17 C 0.4764(5) 0.1859(5) 0.4698(4) 0.0392(13) Uani 1 1 d . . .
H17 H 0.5139 0.2513 0.5353 0.031(13) Uiso 1 1 calc R . .
C18 C 0.3364(5) 0.1609(4) 0.4071(4) 0.0273(11) Uani 1 1 d . . .
C19 C 0.2467(5) 0.2332(4) 0.4499(4) 0.0252(10) Uani 1 1 d . . .
H19A H 0.1519 0.2029 0.4011 0.027(9) Uiso 1 1 calc R . .
H19B H 0.2563 0.2291 0.5163 0.027(9) Uiso 1 1 calc R . .
C20 C 0.0327(5) 0.4668(4) 0.1516(3) 0.0236(10) Uani 1 1 d . . .
C21 C 0.0019(5) 0.5628(4) 0.2150(4) 0.0309(11) Uani 1 1 d . . .
H21 H -0.0837 0.5560 0.2227 0.045(16) Uiso 1 1 calc R . .
C22 C 0.0928(5) 0.6664(4) 0.2663(4) 0.0363(12) Uani 1 1 d . . .
H22 H 0.0705 0.7308 0.3097 0.052(17) Uiso 1 1 calc R . .
C23 C 0.2166(5) 0.6778(4) 0.2550(4) 0.0334(12) Uani 1 1 d . . .
H23 H 0.2805 0.7496 0.2910 0.037(14) Uiso 1 1 calc R . .
C24 C 0.2471(5) 0.5841(4) 0.1913(4) 0.0285(11) Uani 1 1 d . . .
H24 H 0.3325 0.5922 0.1835 0.031(13) Uiso 1 1 calc R . .
C25 C 0.1571(4) 0.4788(4) 0.1387(3) 0.0226(10) Uani 1 1 d . . .
C26 C 0.1904(5) 0.3825(4) 0.0633(4) 0.0283(11) Uani 1 1 d . . .
H26A H 0.1151 0.3181 0.0294 0.020(8) Uiso 1 1 calc R . .
H26B H 0.1985 0.4050 0.0090 0.020(8) Uiso 1 1 calc R . .
C27 C 0.3447(5) 0.4431(4) 0.5567(4) 0.0333(12) Uani 1 1 d . . .
H27 H 0.3772 0.4432 0.6271 0.058(18) Uiso 1 1 calc R . .
C28 C 0.3533(5) 0.5362(4) 0.5311(4) 0.0384(13) Uani 1 1 d . . .
H28 H 0.3912 0.6140 0.5789 0.038(14) Uiso 1 1 calc R . .
C29 C 0.2954(5) 0.4937(4) 0.4214(4) 0.0332(12) Uani 1 1 d . . .
H29 H 0.2873 0.5396 0.3802 0.050(16) Uiso 1 1 calc R . .
C30 C 0.4395(5) 0.3642(4) 0.1069(4) 0.0290(11) Uani 1 1 d . . .
H30 H 0.4615 0.4030 0.0669 0.023(12) Uiso 1 1 calc R . .
C31 C 0.5255(5) 0.3150(4) 0.1663(4) 0.0326(12) Uani 1 1 d . . .
H31 H 0.6197 0.3128 0.1774 0.035(14) Uiso 1 1 calc R . .
C32 C 0.4481(5) 0.2685(4) 0.2078(4) 0.0280(11) Uani 1 1 d . . .
H32 H 0.4820 0.2273 0.2526 0.040(15) Uiso 1 1 calc R . .
P1 P 0.34145(13) 0.29776(11) -0.21259(10) 0.0297(3) Uani 1 1 d . . .
F1 F 0.2619(3) 0.3289(3) -0.1365(2) 0.0420(8) Uani 1 1 d . . .
F2 F 0.4837(3) 0.3704(3) -0.1142(2) 0.0410(7) Uani 1 1 d . . .
F3 F 0.3148(3) 0.4089(3) -0.2374(3) 0.0541(9) Uani 1 1 d . . .
F4 F 0.3693(3) 0.1887(3) -0.1862(3) 0.0512(9) Uani 1 1 d . . .
F5 F 0.4210(3) 0.2684(3) -0.2883(3) 0.0601(10) Uani 1 1 d . . .
F6 F 0.2009(3) 0.2276(3) -0.3102(3) 0.0598(10) Uani 1 1 d . . .
Cl1 Cl -0.1958(2) 0.19956(19) 0.31056(16) 0.0830(6) Uani 1 1 d . . .
Cl2 Cl -0.0128(2) 0.3582(2) 0.52033(16) 0.0839(6) Uani 1 1 d . . .
Cl3 Cl 0.11942(19) -0.01885(16) 0.47263(16) 0.0723(5) Uani 1 1 d . . .
C33 C -0.0940(7) 0.3400(7) 0.3852(5) 0.071(2) Uani 1 1 d . . .
H33A H -0.0257 0.3518 0.3591 0.096(19) Uiso 1 1 calc R . .
H33B H -0.1515 0.3943 0.3782 0.096(19) Uiso 1 1 calc R . .
C34 C -0.0310(13) 0.0284(12) 0.4577(11) 0.060(4) Uani 0.50 1 d P . .

loop_
_atom_site_aniso_label
_atom_site_aniso_U_11
_atom_site_aniso_U_22
_atom_site_aniso_U_33
_atom_site_aniso_U_23
_atom_site_aniso_U_13
_atom_site_aniso_U_12
Cu1 0.0225(3) 0.0241(3) 0.0197(3) 0.0102(2) 0.0064(2) 0.0011(2)
N1 0.029(2) 0.024(2) 0.0205(19) 0.0101(17) 0.0106(17) 0.0038(17)
N2 0.0226(19) 0.026(2) 0.0219(19) 0.0103(17) 0.0091(16) 0.0025(16)
N3 0.031(2) 0.028(2) 0.022(2) 0.0151(17) 0.0111(17) 0.0094(17)
N4 0.029(2) 0.028(2) 0.0181(19) 0.0108(17) 0.0096(16) 0.0094(17)
N5 0.030(2) 0.026(2) 0.0193(19) 0.0098(17) 0.0110(17) 0.0062(17)
N6 0.030(2) 0.026(2) 0.025(2) 0.0110(17) 0.0158(17) 0.0068(17)
C1 0.039(3) 0.021(2) 0.024(2) 0.007(2) 0.016(2) 0.008(2)
C2 0.054(3) 0.023(3) 0.038(3) 0.015(2) 0.023(3) 0.007(2)
C3 0.056(3) 0.021(3) 0.038(3) 0.005(2) 0.027(3) -0.005(2)
C4 0.041(3) 0.024(3) 0.025(3) 0.002(2) 0.016(2) -0.003(2)
C5 0.035(3) 0.038(3) 0.032(3) 0.001(2) 0.013(2) -0.013(2)
C6 0.023(3) 0.052(4) 0.025(3) 0.006(3) 0.005(2) -0.009(2)
C7 0.025(2) 0.043(3) 0.017(2) 0.007(2) 0.0065(19) -0.001(2)
C8 0.019(2) 0.056(4) 0.026(3) 0.019(3) 0.002(2) 0.004(2)
C9 0.026(3) 0.051(3) 0.034(3) 0.028(3) 0.011(2) 0.013(2)
C10 0.024(2) 0.037(3) 0.021(2) 0.017(2) 0.0106(19) 0.011(2)
C11 0.026(2) 0.027(3) 0.017(2) 0.007(2) 0.0080(19) 0.002(2)
C12 0.031(3) 0.022(2) 0.020(2) 0.0041(19) 0.013(2) 0.000(2)
C13 0.044(3) 0.024(3) 0.035(3) 0.021(2) 0.021(2) 0.015(2)
C14 0.059(4) 0.032(3) 0.039(3) 0.019(3) 0.027(3) 0.018(3)
C15 0.047(3) 0.055(4) 0.060(4) 0.032(3) 0.027(3) 0.037(3)
C16 0.040(3) 0.055(4) 0.048(4) 0.019(3) 0.010(3) 0.023(3)
C17 0.044(3) 0.041(3) 0.032(3) 0.016(3) 0.011(2) 0.018(3)
C18 0.037(3) 0.026(3) 0.024(2) 0.015(2) 0.013(2) 0.010(2)
C19 0.032(3) 0.027(3) 0.022(2) 0.015(2) 0.013(2) 0.008(2)
C20 0.030(2) 0.027(2) 0.025(2) 0.019(2) 0.014(2) 0.014(2)
C21 0.033(3) 0.038(3) 0.038(3) 0.026(2) 0.020(2) 0.017(2)
C22 0.050(3) 0.027(3) 0.043(3) 0.019(2) 0.024(3) 0.019(2)
C23 0.048(3) 0.022(3) 0.033(3) 0.015(2) 0.015(2) 0.006(2)
C24 0.031(3) 0.032(3) 0.030(3) 0.020(2) 0.015(2) 0.008(2)
C25 0.031(2) 0.026(2) 0.021(2) 0.017(2) 0.015(2) 0.012(2)
C26 0.035(3) 0.032(3) 0.023(2) 0.016(2) 0.012(2) 0.007(2)
C27 0.038(3) 0.037(3) 0.019(3) 0.007(2) 0.010(2) 0.008(2)
C28 0.050(3) 0.027(3) 0.025(3) 0.004(2) 0.008(2) 0.003(2)
C29 0.044(3) 0.025(3) 0.029(3) 0.013(2) 0.012(2) 0.002(2)
C30 0.030(3) 0.033(3) 0.028(3) 0.011(2) 0.017(2) 0.002(2)
C31 0.023(2) 0.043(3) 0.025(3) 0.006(2) 0.009(2) 0.002(2)
C32 0.026(2) 0.031(3) 0.021(2) 0.008(2) 0.005(2) 0.005(2)
P1 0.0272(7) 0.0384(8) 0.0251(7) 0.0136(6) 0.0114(5) 0.0052(6)
F1 0.0404(17) 0.061(2) 0.0420(18) 0.0275(16) 0.0275(15) 0.0181(15)
F2 0.0297(15) 0.0501(19) 0.0333(16) 0.0159(14) 0.0041(13) -0.0025(14)
F3 0.053(2) 0.066(2) 0.064(2) 0.0467(19) 0.0251(17) 0.0179(17)
F4 0.0499(19) 0.0374(18) 0.069(2) 0.0266(17) 0.0216(17) 0.0128(15)
F5 0.058(2) 0.088(3) 0.045(2) 0.0220(19) 0.0349(17) 0.019(2)
F6 0.0392(19) 0.072(2) 0.0407(19) 0.0088(17) 0.0008(15) -0.0058(17)
Cl1 0.0880(14) 0.0932(15) 0.0713(13) 0.0319(11) 0.0339(11) 0.0321(12)
Cl2 0.0839(14) 0.1030(16) 0.0646(12) 0.0309(11) 0.0299(10) 0.0267(12)
Cl3 0.0688(11) 0.0649(11) 0.0830(13) 0.0139(10) 0.0435(10) 0.0174(9)
C33 0.052(4) 0.100(6) 0.065(5) 0.032(4) 0.027(4) 0.029(4)
C34 0.060(8) 0.069(9) 0.069(9) 0.049(8) 0.026(7) 0.019(7)

loop_
_atom_type_symbol
_atom_type_description
_atom_type_scat_dispersion_real
_atom_type_scat_dispersion_imag
_atom_type_scat_source
C C 0.0033 0.0016 'International Tables Vol C Tables 4.2.6.8 and 6.1.1.4'
H H 0.0000 0.0000 'International Tables Vol C Tables 4.2.6.8 and 6.1.1.4'
N N 0.0061 0.0033 'International Tables Vol C Tables 4.2.6.8 and 6.1.1.4'
F F 0.0171 0.0103 'International Tables Vol C Tables 4.2.6.8 and 6.1.1.4'
P P 0.1023 0.0942 'International Tables Vol C Tables 4.2.6.8 and 6.1.1.4'
Cl Cl 0.1484 0.1585 'International Tables Vol C Tables 4.2.6.8 and 6.1.1.4'
Cu Cu 0.3201 1.2651 'International Tables Vol C Tables 4.2.6.8 and 6.1.1.4'

loop_
_geom_angle_atom_site_label_1
_geom_angle_atom_site_label_2
_geom_angle_atom_site_label_3
_geom_angle
_geom_angle_site_symmetry_1
_geom_angle_site_symmetry_3
_geom_angle_publ_flag
N3 Cu1 N5 106.27(15) . . ?
N3 Cu1 N1 116.84(15) . . ?
N5 Cu1 N1 118.62(15) . . ?
N3 Cu1 N2 117.95(15) . . ?
N5 Cu1 N2 114.49(14) . . ?
N1 Cu1 N2 81.74(14) . . ?
C1 N1 C12 118.9(4) . . ?
C1 N1 Cu1 129.1(3) . . ?
C12 N1 Cu1 112.0(3) . . ?
C10 N2 C11 119.3(4) . . ?
C10 N2 Cu1 129.1(3) . . ?
C11 N2 Cu1 111.5(3) . . ?
C29 N3 N4 104.5(4) . . ?
C29 N3 Cu1 130.4(3) . . ?
N4 N3 Cu1 124.8(3) . . ?
C27 N4 N3 111.3(4) . . ?
C27 N4 C19 129.0(4) . . ?
N3 N4 C19 119.7(4) . . ?
C32 N5 N6 104.7(4) . . ?
C32 N5 Cu1 130.3(3) . . ?
N6 N5 Cu1 123.8(3) . . ?
C30 N6 N5 111.1(4) . . ?
C30 N6 C26 128.7(4) . . ?
N5 N6 C26 120.2(4) . . ?
N1 C1 C2 120.9(4) . . ?
N1 C1 C13 117.6(4) . . ?
C2 C1 C13 121.6(4) . . ?
C3 C2 C1 120.9(5) . . ?
C2 C3 C4 119.4(5) . . ?
C12 C4 C3 117.2(5) . . ?
C12 C4 C5 118.8(5) . . ?
C3 C4 C5 124.1(5) . . ?
C6 C5 C4 121.7(5) . . ?
C5 C6 C7 120.9(5) . . ?
C8 C7 C11 116.9(4) . . ?
C8 C7 C6 124.0(4) . . ?
C11 C7 C6 119.1(5) . . ?
C9 C8 C7 120.0(4) . . ?
C8 C9 C10 119.9(5) . . ?
N2 C10 C9 121.0(4) . . ?
N2 C10 C20 116.9(4) . . ?
C9 C10 C20 122.1(4) . . ?
N2 C11 C7 122.9(4) . . ?
N2 C11 C12 117.8(4) . . ?
C7 C11 C12 119.2(4) . . ?
N1 C12 C4 122.8(4) . . ?
N1 C12 C11 116.9(4) . . ?
C4 C12 C11 120.3(4) . . ?
C18 C13 C14 118.3(5) . . ?
C18 C13 C1 123.3(4) . . ?
C14 C13 C1 118.3(4) . . ?
C15 C14 C13 121.2(5) . . ?
C16 C15 C14 119.5(5) . . ?
C17 C16 C15 119.9(5) . . ?
C16 C17 C18 121.9(5) . . ?
C17 C18 C13 119.1(5) . . ?
C17 C18 C19 118.1(4) . . ?
C13 C18 C19 122.7(4) . . ?
N4 C19 C18 112.7(4) . . ?
C21 C20 C25 118.8(4) . . ?
C21 C20 C10 117.8(4) . . ?
C25 C20 C10 123.4(4) . . ?
C22 C21 C20 121.1(5) . . ?
C21 C22 C23 120.0(5) . . ?
C24 C23 C22 119.3(5) . . ?
C23 C24 C25 121.7(5) . . ?
C24 C25 C20 119.0(4) . . ?
C24 C25 C26 119.2(4) . . ?
C20 C25 C26 121.7(4) . . ?
N6 C26 C25 113.9(4) . . ?
N4 C27 C28 107.5(4) . . ?
C27 C28 C29 105.1(4) . . ?
N3 C29 C28 111.6(4) . . ?
N6 C30 C31 107.4(4) . . ?
C30 C31 C32 105.6(4) . . ?
N5 C32 C31 111.2(4) . . ?
F6 P1 F4 91.10(19) . . ?
F6 P1 F5 90.18(19) . . ?
F4 P1 F5 91.0(2) . . ?
F6 P1 F1 90.06(18) . . ?
F4 P1 F1 89.75(18) . . ?
F5 P1 F1 179.2(2) . . ?
F6 P1 F3 89.68(19) . . ?
F4 P1 F3 179.2(2) . . ?
F5 P1 F3 89.4(2) . . ?
F1 P1 F3 89.92(18) . . ?
F6 P1 F2 179.2(2) . . ?
F4 P1 F2 89.73(17) . . ?
F5 P1 F2 89.66(18) . . ?
F1 P1 F2 90.09(16) . . ?
F3 P1 F2 89.49(18) . . ?
C34 Cl3 C34 57.0(7) 2_556 . ?
Cl2 C33 Cl1 108.6(4) . . ?
C34 C34 Cl3 63.6(9) 2_556 2_556 ?
C34 C34 Cl3 59.4(8) 2_556 . ?
Cl3 C34 Cl3 123.0(7) 2_556 . ?

loop_
_geom_bond_atom_site_label_1
_geom_bond_atom_site_label_2
_geom_bond_distance
_geom_bond_site_symmetry_2
_geom_bond_publ_flag
Cu1 N3 1.983(4) . ?
Cu1 N5 1.985(4) . ?
Cu1 N1 2.046(4) . ?
Cu1 N2 2.060(4) . ?
N1 C1 1.336(6) . ?
N1 C12 1.368(6) . ?
N2 C10 1.338(6) . ?
N2 C11 1.356(6) . ?
N3 C29 1.333(6) . ?
N3 N4 1.363(5) . ?
N4 C27 1.338(6) . ?
N4 C19 1.462(6) . ?
N5 C32 1.335(6) . ?
N5 N6 1.369(5) . ?
N6 C30 1.353(6) . ?
N6 C26 1.461(6) . ?
C1 C2 1.402(7) . ?
C1 C13 1.486(7) . ?
C2 C3 1.360(7) . ?
C3 C4 1.408(7) . ?
C4 C12 1.401(6) . ?
C4 C5 1.431(7) . ?
C5 C6 1.345(8) . ?
C6 C7 1.433(7) . ?
C7 C8 1.406(7) . ?
C7 C11 1.415(6) . ?
C8 C9 1.374(7) . ?
C9 C10 1.417(6) . ?
C10 C20 1.477(6) . ?
C11 C12 1.435(6) . ?
C13 C18 1.399(7) . ?
C13 C14 1.409(7) . ?
C14 C15 1.383(8) . ?
C15 C16 1.377(8) . ?
C16 C17 1.372(8) . ?
C17 C18 1.384(7) . ?
C18 C19 1.521(6) . ?
C20 C21 1.407(7) . ?
C20 C25 1.410(6) . ?
C21 C22 1.379(7) . ?
C22 C23 1.390(7) . ?
C23 C24 1.389(7) . ?
C24 C25 1.389(6) . ?
C25 C26 1.512(6) . ?
C27 C28 1.370(7) . ?
C28 C29 1.382(7) . ?
C30 C31 1.361(7) . ?
C31 C32 1.393(7) . ?
P1 F6 1.584(3) . ?
P1 F4 1.584(3) . ?
P1 F5 1.589(3) . ?
P1 F1 1.594(3) . ?
P1 F3 1.597(3) . ?
P1 F2 1.605(3) . ?
Cl1 C33 1.782(8) . ?
Cl2 C33 1.774(7) . ?
Cl3 C34 1.645(13) 2_556 ?
Cl3 C34 1.711(13) . ?
C34 C34 1.60(2) 2_556 ?
C34 Cl3 1.645(13) 2_556 ?
